data_4081348
loop_
_publ_author_name
'Lorenz, Volker'
'Hrib, Cristian G.'
'Grote, Dirk'
'Hilfert, Liane'
'Krasnopolski, Michael'
'Edelmann, Frank T.'

_publ_section_title
;
 Diazadiene Complexes of the Heavy Alkaline-Earth Metals Strontium and
 Barium: Structures and Reactivity
;
_journal_issue 16
_journal_name_full Organometallics
_journal_page_first 4636
_journal_paper_doi 10.1021/om400622d
_journal_volume 32
_journal_year 2013
_chemical_formula_sum 'C82 H92 Ho Li2 N2 O8 Si4'
_chemical_formula_weight 1524.75
_chemical_name_systematic
; 
 ? 
;
_space_group_IT_number 13
_symmetry_cell_setting monoclinic
_symmetry_space_group_name_Hall '-P 2yac'
_symmetry_space_group_name_H-M 'P 1 2/n 1'
_atom_sites_solution_hydrogens geom
_atom_sites_solution_primary direct
_atom_sites_solution_secondary difmap
_audit_creation_method SHELXL-97
_cell_angle_alpha 90.00
_cell_angle_beta 95.62(3)
_cell_angle_gamma 90.00
_cell_formula_units_Z 2
_cell_length_a 13.935(3)
_cell_length_b 12.342(3)
_cell_length_c 22.490(5)
_cell_measurement_reflns_used 35007
_cell_measurement_temperature 133(2)
_cell_measurement_theta_max 29.58
_cell_measurement_theta_min 2.44
_cell_volume 3849.4(15)
_computing_cell_refinement 'STOE X-AREA'
_computing_data_collection 'STOE X-AREA'
_computing_data_reduction 'STOE X-RED'
_computing_molecular_graphics 'Bruker SHELXTL'
_computing_publication_material 'Bruker SHELXTL'
_computing_structure_refinement 'SHELXL-97 (Sheldrick, 1997)'
_computing_structure_solution 'SHELXS-97 (Sheldrick, 1990)'
_diffrn_ambient_temperature 133(2)
_diffrn_detector_area_resol_mean 6.67
_diffrn_measured_fraction_theta_full 0.970
_diffrn_measured_fraction_theta_max 0.970
_diffrn_measurement_device_type 'STOE IPDS 2T'
_diffrn_measurement_method 'rotation method'
_diffrn_radiation_monochromator graphite
_diffrn_radiation_source 'fine-focus sealed tube'
_diffrn_radiation_type MoK\a
_diffrn_radiation_wavelength 0.71073
_diffrn_reflns_av_R_equivalents 0.0493
_diffrn_reflns_av_sigmaI/netI 0.0506
_diffrn_reflns_limit_h_max 16
_diffrn_reflns_limit_h_min -12
_diffrn_reflns_limit_k_max 14
_diffrn_reflns_limit_k_min -13
_diffrn_reflns_limit_l_max 26
_diffrn_reflns_limit_l_min -26
_diffrn_reflns_number 15374
_diffrn_reflns_theta_full 25.03
_diffrn_reflns_theta_max 25.03
_diffrn_reflns_theta_min 2.33
_exptl_absorpt_coefficient_mu 1.145
_exptl_absorpt_correction_T_max 0.4912
_exptl_absorpt_correction_T_min 0.4819
_exptl_absorpt_correction_type sphere
_exptl_absorpt_process_details
;
Interpolation using  Int.Tab. Vol. C (1992) p. 523,Tab. 6.3.3.3
for values of muR in the range 0-2.5, and Int.Tab. Vol.II (1959)
p.302; Table 5.3.6 B for muR in the range 2.6-10.0.
The interpolation procedure of C.W.Dwiggins Jr (Acta Cryst.(1975)
A31,146-148) is used with some modification.
;
_exptl_crystal_colour orange
_exptl_crystal_density_diffrn 1.315
_exptl_crystal_density_method 'not measured'
_exptl_crystal_description prism
_exptl_crystal_F_000 1582
_exptl_crystal_size_max 0.42
_exptl_crystal_size_mid 0.31
_exptl_crystal_size_min 0.24
_refine_diff_density_max 2.309
_refine_diff_density_min -2.728
_refine_diff_density_rms 0.102
_refine_ls_extinction_method none
_refine_ls_goodness_of_fit_ref 1.025
_refine_ls_hydrogen_treatment mixed
_refine_ls_matrix_type full
_refine_ls_number_parameters 455
_refine_ls_number_reflns 6603
_refine_ls_number_restraints 0
_refine_ls_restrained_S_all 1.025
_refine_ls_R_factor_all 0.0499
_refine_ls_R_factor_gt 0.0402
_refine_ls_shift/su_max 0.000
_refine_ls_shift/su_mean 0.000
_refine_ls_structure_factor_coef Fsqd
_refine_ls_weighting_details 'calc w=1/[\s^2^(Fo^2^)+(0.0611P)^2^+0.0000P] where P=(Fo^2^+2Fc^2^)/3'
_refine_ls_weighting_scheme calc
_refine_ls_wR_factor_gt 0.0914
_refine_ls_wR_factor_ref 0.0944
_reflns_number_gt 5677
_reflns_number_total 6603
_reflns_threshold_expression >2sigma(I)
_cod_data_source_file om400622d_si_002.cif
_cod_data_source_block ip165
_cod_original_cell_volume 3849.4(13)
_cod_original_sg_symbol_H-M P2/n
_cod_database_code 4081348

loop_
_symmetry_equiv_pos_as_xyz
'x, y, z'
'x+1/2, -y, z+1/2'
'-x, -y, -z'
'-x-1/2, y, -z-1/2'

loop_
_atom_site_label
_atom_site_type_symbol
_atom_site_fract_x
_atom_site_fract_y
_atom_site_fract_z
_atom_site_U_iso_or_equiv
_atom_site_adp_type
_atom_site_occupancy
_atom_site_symmetry_multiplicity
_atom_site_calc_flag
_atom_site_refinement_flags
Ho Ho 0.7500 0.72664(2) 0.7500 0.01651(9) Uani 1 2 d S
Si1 Si 0.91758(8) 0.58257(9) 0.85157(4) 0.0223(2) Uani 1 1 d .
Si2 Si 0.72077(8) 0.61518(9) 0.89508(4) 0.0229(2) Uani 1 1 d .
O1 O 0.88238(19) 0.6387(2) 0.78893(10) 0.0224(6) Uani 1 1 d .
O2 O 0.8370(2) 0.5963(2) 0.89946(10) 0.0263(6) Uani 1 1 d .
O3 O 0.68145(19) 0.6645(2) 0.83108(10) 0.0229(6) Uani 1 1 d .
O4 O 0.4507(2) 0.5590(4) 0.80225(14) 0.0529(10) Uani 1 1 d .
N N 0.8455(2) 0.8908(3) 0.77573(12) 0.0215(7) Uani 1 1 d .
C1 C 0.7978(3) 0.9814(4) 0.76274(18) 0.0290(9) Uani 1 1 d .
H1 H 0.825(3) 1.044(4) 0.7717(16) 0.021(10) Uiso 1 1 d .
C11 C 1.0328(3) 0.6381(3) 0.88779(16) 0.0262(9) Uani 1 1 d .
C12 C 1.0569(4) 0.6278(4) 0.94949(19) 0.0419(12) Uani 1 1 d .
H12 H 1.0121 0.5961 0.9736 0.050 Uiso 1 1 calc R
C13 C 1.1459(5) 0.6637(5) 0.9756(2) 0.0603(17) Uani 1 1 d .
H13 H 1.1615 0.6561 1.0175 0.072 Uiso 1 1 calc R
C14 C 1.2109(4) 0.7096(5) 0.9418(3) 0.069(2) Uani 1 1 d .
H14 H 1.2712 0.7343 0.9601 0.083 Uiso 1 1 calc R
C15 C 1.1888(4) 0.7201(5) 0.8810(3) 0.0575(15) Uani 1 1 d .
H15 H 1.2339 0.7520 0.8572 0.069 Uiso 1 1 calc R
C16 C 1.1007(3) 0.6840(4) 0.8547(2) 0.0373(10) Uani 1 1 d .
H16 H 1.0864 0.6911 0.8127 0.045 Uiso 1 1 calc R
C21 C 0.9380(3) 0.4353(4) 0.83907(15) 0.0269(9) Uani 1 1 d .
C22 C 0.9974(3) 0.3721(4) 0.87896(17) 0.0345(10) Uani 1 1 d .
H22 H 1.0263 0.4047 0.9146 0.041 Uiso 1 1 calc R
C23 C 1.0158(4) 0.2646(4) 0.8688(2) 0.0440(12) Uani 1 1 d .
H23 H 1.0561 0.2246 0.8974 0.053 Uiso 1 1 calc R
C24 C 0.9757(4) 0.2141(4) 0.8169(2) 0.0427(12) Uani 1 1 d .
H24 H 0.9887 0.1401 0.8093 0.051 Uiso 1 1 calc R
C25 C 0.9164(4) 0.2746(4) 0.7768(2) 0.0464(12) Uani 1 1 d .
H25 H 0.8880 0.2417 0.7411 0.056 Uiso 1 1 calc R
C26 C 0.8980(4) 0.3816(4) 0.78771(18) 0.0384(11) Uani 1 1 d .
H26 H 0.8565 0.4208 0.7593 0.046 Uiso 1 1 calc R
C31 C 0.6945(3) 0.7077(3) 0.95700(15) 0.0284(10) Uani 1 1 d .
C32 C 0.6380(4) 0.7990(4) 0.94698(18) 0.0370(11) Uani 1 1 d .
H32 H 0.6110 0.8140 0.9074 0.044 Uiso 1 1 calc R
C33 C 0.6192(4) 0.8703(5) 0.9928(2) 0.0493(13) Uani 1 1 d .
H33 H 0.5792 0.9319 0.9846 0.059 Uiso 1 1 calc R
C34 C 0.6600(4) 0.8492(5) 1.0504(2) 0.0507(14) Uani 1 1 d .
H34 H 0.6488 0.8972 1.0820 0.061 Uiso 1 1 calc R
C35 C 0.7168(4) 0.7587(4) 1.06173(18) 0.0447(13) Uani 1 1 d .
H35 H 0.7441 0.7443 1.1013 0.054 Uiso 1 1 calc R
C36 C 0.7345(4) 0.6889(4) 1.01616(16) 0.0375(11) Uani 1 1 d .
H36 H 0.7742 0.6272 1.0248 0.045 Uiso 1 1 calc R
C41 C 0.6661(3) 0.4785(4) 0.90853(15) 0.0273(9) Uani 1 1 d .
C42 C 0.6038(4) 0.4591(4) 0.95169(19) 0.0419(12) Uani 1 1 d .
H42 H 0.5854 0.5178 0.9755 0.050 Uiso 1 1 calc R
C43 C 0.5675(5) 0.3570(4) 0.9612(2) 0.0514(14) Uani 1 1 d .
H43 H 0.5243 0.3469 0.9909 0.062 Uiso 1 1 calc R
C44 C 0.5931(4) 0.2709(5) 0.9284(2) 0.0454(12) Uani 1 1 d .
H44 H 0.5668 0.2012 0.9343 0.054 Uiso 1 1 calc R
C45 C 0.6577(4) 0.2861(4) 0.88659(19) 0.0404(11) Uani 1 1 d .
H45 H 0.6780 0.2261 0.8645 0.049 Uiso 1 1 calc R
C46 C 0.6928(3) 0.3881(4) 0.87675(17) 0.0347(10) Uani 1 1 d .
H46 H 0.7366 0.3972 0.8473 0.042 Uiso 1 1 calc R
C51 C 0.9413(3) 0.9117(3) 0.80294(16) 0.0237(8) Uani 1 1 d .
C52 C 1.0168(3) 0.9241(3) 0.76687(16) 0.0270(9) Uani 1 1 d .
C53 C 1.1077(3) 0.9544(4) 0.79316(18) 0.0335(10) Uani 1 1 d .
H53 H 1.1592 0.9632 0.7689 0.040 Uiso 1 1 calc R
C54 C 1.1237(3) 0.9717(4) 0.85393(18) 0.0355(10) Uani 1 1 d .
H54 H 1.1855 0.9937 0.8713 0.043 Uiso 1 1 calc R
C55 C 1.0494(3) 0.9567(4) 0.88914(17) 0.0313(10) Uani 1 1 d .
H55 H 1.0617 0.9665 0.9311 0.038 Uiso 1 1 calc R
C56 C 0.9573(3) 0.9278(3) 0.86559(16) 0.0267(9) Uani 1 1 d .
C57 C 0.9995(3) 0.9104(4) 0.69898(16) 0.0311(10) Uani 1 1 d .
H57 H 0.9433 0.8605 0.6902 0.037 Uiso 1 1 calc R
C58 C 1.0860(4) 0.8606(5) 0.6726(2) 0.0467(13) Uani 1 1 d .
H58A H 1.1390 0.9131 0.6748 0.070 Uiso 1 1 calc R
H58B H 1.0679 0.8410 0.6307 0.070 Uiso 1 1 calc R
H58C H 1.1069 0.7955 0.6953 0.070 Uiso 1 1 calc R
C59 C 0.9741(5) 1.0189(4) 0.66835(19) 0.0505(14) Uani 1 1 d .
H59A H 0.9160 1.0486 0.6835 0.076 Uiso 1 1 calc R
H59B H 0.9623 1.0078 0.6251 0.076 Uiso 1 1 calc R
H59C H 1.0278 1.0696 0.6768 0.076 Uiso 1 1 calc R
C60 C 0.8759(3) 0.9213(4) 0.90524(17) 0.0340(10) Uani 1 1 d .
H60 H 0.8230 0.8772 0.8839 0.041 Uiso 1 1 calc R
C61 C 0.9052(4) 0.8670(4) 0.96499(17) 0.0393(11) Uani 1 1 d .
H61A H 0.9268 0.7928 0.9582 0.059 Uiso 1 1 calc R
H61B H 0.8499 0.8651 0.9887 0.059 Uiso 1 1 calc R
H61C H 0.9579 0.9080 0.9866 0.059 Uiso 1 1 calc R
C62 C 0.8353(5) 1.0339(5) 0.9159(2) 0.0553(15) Uani 1 1 d .
H62A H 0.8855 1.0786 0.9373 0.083 Uiso 1 1 calc R
H62B H 0.7805 1.0275 0.9398 0.083 Uiso 1 1 calc R
H62C H 0.8140 1.0677 0.8775 0.083 Uiso 1 1 calc R
C71 C 0.4134(5) 0.5752(5) 0.8591(3) 0.0642(17) Uani 1 1 d .
H71A H 0.3724 0.6408 0.8583 0.077 Uiso 1 1 calc R
H71B H 0.4667 0.5833 0.8913 0.077 Uiso 1 1 calc R
C72 C 0.3541(5) 0.4738(5) 0.8690(3) 0.0665(17) Uani 1 1 d .
H72A H 0.3799 0.4361 0.9060 0.080 Uiso 1 1 calc R
H72B H 0.2859 0.4932 0.8724 0.080 Uiso 1 1 calc R
C73 C 0.3623(5) 0.4027(6) 0.8151(2) 0.0649(17) Uani 1 1 d .
H73A H 0.4124 0.3464 0.8236 0.078 Uiso 1 1 calc R
H73B H 0.3000 0.3673 0.8021 0.078 Uiso 1 1 calc R
C74 C 0.3902(4) 0.4812(7) 0.7690(2) 0.074(2) Uani 1 1 d .
H74A H 0.4259 0.4442 0.7390 0.089 Uiso 1 1 calc R
H74B H 0.3325 0.5167 0.7484 0.089 Uiso 1 1 calc R
Li Li 0.5720(5) 0.6095(7) 0.7846(3) 0.0371(18) Uani 1 1 d .

loop_
_atom_site_aniso_label
_atom_site_aniso_U_11
_atom_site_aniso_U_22
_atom_site_aniso_U_33
_atom_site_aniso_U_23
_atom_site_aniso_U_13
_atom_site_aniso_U_12
Ho 0.01469(13) 0.02198(14) 0.01242(11) 0.000 -0.00090(7) 0.000
Si1 0.0202(6) 0.0298(6) 0.0159(4) 0.0000(4) -0.0031(4) 0.0026(5)
Si2 0.0239(6) 0.0312(6) 0.0135(4) 0.0017(4) 0.0011(4) 0.0017(5)
O1 0.0202(14) 0.0297(16) 0.0165(11) 0.0023(10) -0.0026(10) 0.0047(12)
O2 0.0238(15) 0.0384(18) 0.0161(11) 0.0013(10) -0.0014(10) 0.0047(13)
O3 0.0227(15) 0.0309(16) 0.0149(11) 0.0040(10) 0.0001(10) 0.0005(12)
O4 0.0242(18) 0.094(3) 0.0405(17) 0.0170(18) 0.0043(13) -0.0109(19)
N 0.0145(16) 0.030(2) 0.0195(14) -0.0006(12) -0.0025(12) -0.0009(14)
C1 0.029(2) 0.020(2) 0.035(2) -0.0010(17) -0.0066(16) -0.003(2)
C11 0.025(2) 0.022(2) 0.0293(18) -0.0032(15) -0.0066(16) 0.0039(18)
C12 0.044(3) 0.047(3) 0.032(2) 0.0012(19) -0.0147(19) 0.004(2)
C13 0.055(4) 0.063(4) 0.054(3) -0.013(3) -0.039(3) 0.006(3)
C14 0.031(3) 0.058(4) 0.110(5) -0.019(4) -0.033(3) 0.001(3)
C15 0.024(3) 0.049(3) 0.098(4) -0.001(3) 0.000(3) 0.001(3)
C16 0.028(2) 0.037(3) 0.047(2) -0.002(2) 0.0015(19) 0.004(2)
C21 0.025(2) 0.034(2) 0.0209(17) 0.0015(16) -0.0032(15) 0.0005(19)
C22 0.040(3) 0.036(3) 0.0257(19) 0.0014(17) -0.0091(17) 0.002(2)
C23 0.045(3) 0.031(3) 0.052(3) 0.008(2) -0.016(2) 0.004(2)
C24 0.049(3) 0.023(3) 0.055(3) -0.001(2) 0.000(2) 0.004(2)
C25 0.061(3) 0.039(3) 0.036(2) -0.005(2) -0.011(2) 0.001(3)
C26 0.050(3) 0.032(3) 0.030(2) -0.0011(17) -0.0130(19) 0.005(2)
C31 0.033(2) 0.034(3) 0.0183(16) 0.0008(15) 0.0048(15) -0.0017(19)
C32 0.040(3) 0.044(3) 0.0273(19) -0.0042(17) 0.0034(18) 0.005(2)
C33 0.051(3) 0.052(3) 0.046(3) -0.013(2) 0.010(2) 0.011(3)
C34 0.059(4) 0.061(4) 0.035(2) -0.023(2) 0.021(2) -0.015(3)
C35 0.060(3) 0.054(4) 0.0201(19) -0.0076(18) 0.0076(19) -0.016(3)
C36 0.046(3) 0.046(3) 0.0201(18) 0.0002(17) 0.0001(17) -0.004(2)
C41 0.028(2) 0.034(2) 0.0193(16) 0.0040(15) -0.0017(15) -0.0001(19)
C42 0.057(3) 0.033(3) 0.038(2) 0.0029(19) 0.017(2) -0.002(2)
C43 0.071(4) 0.043(3) 0.043(3) 0.009(2) 0.023(2) -0.004(3)
C44 0.058(3) 0.037(3) 0.040(2) 0.008(2) 0.000(2) -0.009(3)
C45 0.046(3) 0.034(3) 0.039(2) -0.0053(19) -0.007(2) 0.001(2)
C46 0.038(3) 0.040(3) 0.0253(19) -0.0029(17) -0.0024(17) -0.004(2)
C51 0.023(2) 0.021(2) 0.0261(18) -0.0036(15) -0.0052(15) -0.0002(17)
C52 0.026(2) 0.029(2) 0.0256(18) -0.0037(16) -0.0009(15) 0.0001(18)
C53 0.022(2) 0.040(3) 0.039(2) -0.0025(19) 0.0027(17) 0.000(2)
C54 0.022(2) 0.040(3) 0.042(2) -0.0083(19) -0.0091(18) -0.002(2)
C55 0.030(2) 0.034(3) 0.0283(19) -0.0099(17) -0.0092(16) 0.000(2)
C56 0.028(2) 0.027(2) 0.0234(18) -0.0038(15) -0.0047(16) 0.0030(18)
C57 0.026(2) 0.039(3) 0.0276(19) -0.0047(17) 0.0034(16) -0.001(2)
C58 0.042(3) 0.059(3) 0.040(2) -0.011(2) 0.010(2) 0.005(3)
C59 0.073(4) 0.045(3) 0.034(2) 0.006(2) 0.006(2) 0.009(3)
C60 0.029(2) 0.047(3) 0.0253(19) -0.0035(18) -0.0009(16) -0.002(2)
C61 0.049(3) 0.040(3) 0.029(2) -0.0034(18) 0.0017(19) -0.005(2)
C62 0.057(4) 0.067(4) 0.044(3) 0.008(2) 0.016(2) 0.020(3)
C71 0.055(4) 0.063(4) 0.081(4) 0.018(3) 0.044(3) 0.008(3)
C72 0.078(5) 0.063(4) 0.064(3) 0.011(3) 0.036(3) -0.006(4)
C73 0.064(4) 0.076(5) 0.054(3) 0.008(3) 0.001(3) -0.007(3)
C74 0.042(3) 0.138(7) 0.042(3) 0.012(3) -0.002(2) -0.037(4)
Li 0.027(4) 0.059(5) 0.024(3) 0.004(3) 0.000(3) -0.007(4)

loop_
_atom_type_symbol
_atom_type_description
_atom_type_scat_dispersion_real
_atom_type_scat_dispersion_imag
_atom_type_scat_source
C C 0.0033 0.0016 'International Tables Vol C Tables 4.2.6.8 and 6.1.1.4'
H H 0.0000 0.0000 'International Tables Vol C Tables 4.2.6.8 and 6.1.1.4'
Li Li -0.0003 0.0001 'International Tables Vol C Tables 4.2.6.8 and 6.1.1.4'
N N 0.0061 0.0033 'International Tables Vol C Tables 4.2.6.8 and 6.1.1.4'
O O 0.0106 0.0060 'International Tables Vol C Tables 4.2.6.8 and 6.1.1.4'
Si Si 0.0817 0.0704 'International Tables Vol C Tables 4.2.6.8 and 6.1.1.4'
Ho Ho -0.2175 4.6783 'International Tables Vol C Tables 4.2.6.8 and 6.1.1.4'

loop_
_geom_angle_atom_site_label_1
_geom_angle_atom_site_label_2
_geom_angle_atom_site_label_3
_geom_angle
_geom_angle_site_symmetry_1
_geom_angle_site_symmetry_3
O1 Ho O1 122.12(14) 4_757 .
O1 Ho O3 85.28(9) 4_757 4_757
O1 Ho O3 75.86(9) . 4_757
O1 Ho O3 75.86(9) 4_757 .
O1 Ho O3 85.28(9) . .
O3 Ho O3 140.57(14) 4_757 .
O1 Ho N 153.51(10) 4_757 .
O1 Ho N 84.35(10) . .
O3 Ho N 101.90(10) 4_757 .
O3 Ho N 110.43(9) . .
O1 Ho N 84.35(10) 4_757 4_757
O1 Ho N 153.51(10) . 4_757
O3 Ho N 110.43(9) 4_757 4_757
O3 Ho N 101.90(10) . 4_757
N Ho N 69.21(15) . 4_757
O1 Ho Li 37.68(14) 4_757 .
O1 Ho Li 109.31(17) . .
O3 Ho Li 117.56(16) 4_757 .
O3 Ho Li 38.38(14) . .
N Ho Li 140.16(17) . .
N Ho Li 90.91(18) 4_757 .
O1 Ho Li 109.31(17) 4_757 4_757
O1 Ho Li 37.68(13) . 4_757
O3 Ho Li 38.38(14) 4_757 4_757
O3 Ho Li 117.56(16) . 4_757
N Ho Li 90.91(18) . 4_757
N Ho Li 140.16(17) 4_757 4_757
Li Ho Li 123.1(3) . 4_757
O1 Si1 O2 111.24(14) . .
O1 Si1 C11 113.75(17) . .
O2 Si1 C11 106.98(16) . .
O1 Si1 C21 109.07(15) . .
O2 Si1 C21 108.94(17) . .
C11 Si1 C21 106.66(18) . .
O1 Si1 Li 28.94(18) . 4_757
O2 Si1 Li 137.72(17) . 4_757
C11 Si1 Li 105.8(2) . 4_757
C21 Si1 Li 86.15(19) . 4_757
O3 Si2 O2 110.95(14) . .
O3 Si2 C31 111.22(17) . .
O2 Si2 C31 108.00(17) . .
O3 Si2 C41 111.98(16) . .
O2 Si2 C41 106.07(18) . .
C31 Si2 C41 108.39(18) . .
O3 Si2 Li 30.98(18) . .
O2 Si2 Li 129.24(17) . .
C31 Si2 Li 116.8(2) . .
C41 Si2 Li 81.87(19) . .
Si1 O1 Li 126.5(3) . 4_757
Si1 O1 Ho 136.16(15) . .
Li O1 Ho 95.0(2) 4_757 .
Si2 O2 Si1 135.71(15) . .
Si2 O3 Li 123.0(3) . .
Si2 O3 Ho 135.43(15) . .
Li O3 Ho 93.3(2) . .
C74 O4 C71 108.1(4) . .
C74 O4 Li 127.2(4) . .
C71 O4 Li 123.5(4) . .
C1 N C51 111.7(3) . .
C1 N Ho 113.4(3) . .
C51 N Ho 134.9(3) . .
N C1 C1 122.0(2) . 4_757
C16 C11 C12 117.4(4) . .
C16 C11 Si1 121.5(3) . .
C12 C11 Si1 120.9(4) . .
C13 C12 C11 120.4(5) . .
C14 C13 C12 120.7(5) . .
C13 C14 C15 119.8(5) . .
C14 C15 C16 119.8(6) . .
C11 C16 C15 121.9(5) . .
C22 C21 C26 115.4(4) . .
C22 C21 Si1 122.5(3) . .
C26 C21 Si1 122.1(3) . .
C23 C22 C21 122.7(4) . .
C22 C23 C24 120.4(4) . .
C25 C24 C23 118.1(5) . .
C26 C25 C24 120.9(4) . .
C25 C26 C21 122.5(4) . .
C32 C31 C36 117.0(4) . .
C32 C31 Si2 121.9(3) . .
C36 C31 Si2 121.1(3) . .
C31 C32 C33 122.6(4) . .
C34 C33 C32 118.7(5) . .
C35 C34 C33 120.0(4) . .
C34 C35 C36 120.6(4) . .
C35 C36 C31 121.1(5) . .
C42 C41 C46 115.9(4) . .
C42 C41 Si2 123.9(3) . .
C46 C41 Si2 120.1(3) . .
C43 C42 C41 122.1(5) . .
C44 C43 C42 120.5(5) . .
C43 C44 C45 119.2(5) . .
C46 C45 C44 120.0(5) . .
C45 C46 C41 122.2(4) . .
C52 C51 C56 120.4(4) . .
C52 C51 N 119.5(3) . .
C56 C51 N 119.8(4) . .
C53 C52 C51 119.1(3) . .
C53 C52 C57 120.0(4) . .
C51 C52 C57 120.8(4) . .
C54 C53 C52 120.9(4) . .
C55 C54 C53 119.4(4) . .
C54 C55 C56 122.4(4) . .
C55 C56 C51 117.7(4) . .
C55 C56 C60 120.6(3) . .
C51 C56 C60 121.6(4) . .
C58 C57 C59 109.5(4) . .
C58 C57 C52 112.3(4) . .
C59 C57 C52 111.0(4) . .
C56 C60 C61 113.0(4) . .
C56 C60 C62 110.8(4) . .
C61 C60 C62 109.5(4) . .
O4 C71 C72 105.2(5) . .
C73 C72 C71 106.0(5) . .
C74 C73 C72 102.9(6) . .
O4 C74 C73 104.5(4) . .
O1 Li O4 130.1(4) 4_757 .
O1 Li O3 95.4(4) 4_757 .
O4 Li O3 134.1(4) . .
O1 Li Ho 47.37(19) 4_757 .
O4 Li Ho 170.2(4) . .
O3 Li Ho 48.34(19) . .
O1 Li Si2 116.8(3) 4_757 .
O4 Li Si2 112.7(3) . .
O3 Li Si2 26.00(13) . .
Ho Li Si2 72.15(16) . .
O1 Li Si1 24.59(14) 4_757 4_757
O4 Li Si1 107.7(3) . 4_757
O3 Li Si1 118.2(3) . 4_757
Ho Li Si1 71.30(15) . 4_757
Si2 Li Si1 135.0(3) . 4_757

loop_
_geom_bond_atom_site_label_1
_geom_bond_atom_site_label_2
_geom_bond_distance
_geom_bond_site_symmetry_2
Ho O1 2.243(3) 4_757
Ho O1 2.243(3) .
Ho O3 2.273(2) 4_757
Ho O3 2.273(2) .
Ho N 2.462(3) .
Ho N 2.462(3) 4_757
Ho Li 3.038(8) .
Ho Li 3.038(8) 4_757
Si1 O1 1.603(2) .
Si1 O2 1.640(3) .
Si1 C11 1.859(4) .
Si1 C21 1.866(5) .
Si1 Li 3.097(7) 4_757
Si2 O3 1.609(2) .
Si2 O2 1.629(3) .
Si2 C31 1.865(4) .
Si2 C41 1.887(4) .
Si2 Li 3.077(7) .
O1 Li 1.864(7) 4_757
O3 Li 1.889(8) .
O4 C74 1.437(7) .
O4 C71 1.441(6) .
O4 Li 1.881(8) .
N C1 1.319(5) .
N C51 1.436(5) .
C1 C1 1.398(9) 4_757
C11 C16 1.381(6) .
C11 C12 1.401(5) .
C12 C13 1.392(7) .
C13 C14 1.361(10) .
C14 C15 1.379(9) .
C15 C16 1.382(7) .
C21 C22 1.398(6) .
C21 C26 1.399(6) .
C22 C23 1.374(7) .
C23 C24 1.391(7) .
C24 C25 1.382(7) .
C25 C26 1.372(7) .
C31 C32 1.380(6) .
C31 C36 1.410(5) .
C32 C33 1.399(6) .
C33 C34 1.388(7) .
C34 C35 1.378(8) .
C35 C36 1.379(7) .
C41 C42 1.386(6) .
C41 C46 1.395(6) .
C42 C43 1.382(7) .
C43 C44 1.362(8) .
C44 C45 1.376(7) .
C45 C46 1.376(7) .
C51 C52 1.398(6) .
C51 C56 1.419(5) .
C52 C53 1.395(6) .
C52 C57 1.532(5) .
C53 C54 1.380(6) .
C54 C55 1.376(7) .
C55 C56 1.386(6) .
C56 C60 1.513(6) .
C57 C58 1.525(6) .
C57 C59 1.530(7) .
C60 C61 1.522(6) .
C60 C62 1.527(7) .
C71 C72 1.527(9) .
C72 C73 1.509(8) .
C73 C74 1.498(8) .
Li O1 1.864(7) 4_757
Li Si1 3.097(7) 4_757

loop_
_geom_torsion_atom_site_label_1
_geom_torsion_atom_site_label_2
_geom_torsion_atom_site_label_3
_geom_torsion_atom_site_label_4
_geom_torsion
_geom_torsion_site_symmetry_1
_geom_torsion_site_symmetry_4
O2 Si1 O1 Li -159.6(4) . 4_757
C11 Si1 O1 Li 79.5(4) . 4_757
C21 Si1 O1 Li -39.5(4) . 4_757
O2 Si1 O1 Ho -2.0(3) . .
C11 Si1 O1 Ho -122.9(2) . .
C21 Si1 O1 Ho 118.2(2) . .
Li Si1 O1 Ho 157.6(5) 4_757 .
O1 Ho O1 Si1 -82.1(2) 4_757 .
O3 Ho O1 Si1 -157.2(2) 4_757 .
O3 Ho O1 Si1 -12.1(2) . .
N Ho O1 Si1 99.0(2) . .
N Ho O1 Si1 95.3(3) 4_757 .
Li Ho O1 Si1 -42.5(3) . .
Li Ho O1 Si1 -162.1(4) 4_757 .
O1 Ho O1 Li 80.0(3) 4_757 4_757
O3 Ho O1 Li 4.9(3) 4_757 4_757
O3 Ho O1 Li 150.0(3) . 4_757
N Ho O1 Li -98.9(3) . 4_757
N Ho O1 Li -102.6(3) 4_757 4_757
Li Ho O1 Li 119.6(4) . 4_757
O3 Si2 O2 Si1 -20.9(3) . .
C31 Si2 O2 Si1 -143.0(3) . .
C41 Si2 O2 Si1 101.0(3) . .
Li Si2 O2 Si1 8.4(4) . .
O1 Si1 O2 Si2 24.8(3) . .
C11 Si1 O2 Si2 149.6(3) . .
C21 Si1 O2 Si2 -95.5(3) . .
Li Si1 O2 Si2 10.3(5) 4_757 .
O2 Si2 O3 Li 132.7(3) . .
C31 Si2 O3 Li -107.0(4) . .
C41 Si2 O3 Li 14.4(4) . .
O2 Si2 O3 Ho -6.5(3) . .
C31 Si2 O3 Ho 113.8(2) . .
C41 Si2 O3 Ho -124.8(2) . .
Li Si2 O3 Ho -139.2(4) . .
O1 Ho O3 Si2 141.8(2) 4_757 .
O1 Ho O3 Si2 17.0(2) . .
O3 Ho O3 Si2 77.9(2) 4_757 .
N Ho O3 Si2 -65.2(2) . .
N Ho O3 Si2 -137.2(2) 4_757 .
Li Ho O3 Si2 146.7(4) . .
Li Ho O3 Si2 37.2(3) 4_757 .
O1 Ho O3 Li -4.9(3) 4_757 .
O1 Ho O3 Li -129.7(3) . .
O3 Ho O3 Li -68.8(3) 4_757 .
N Ho O3 Li 148.1(3) . .
N Ho O3 Li 76.1(3) 4_757 .
Li Ho O3 Li -109.5(4) 4_757 .
O1 Ho N C1 3.9(4) 4_757 .
O1 Ho N C1 -178.3(3) . .
O3 Ho N C1 107.4(3) 4_757 .
O3 Ho N C1 -95.5(3) . .
N Ho N C1 -0.1(2) 4_757 .
Li Ho N C1 -64.8(4) . .
Li Ho N C1 144.5(3) 4_757 .
O1 Ho N C51 -177.7(3) 4_757 .
O1 Ho N C51 0.1(3) . .
O3 Ho N C51 -74.1(3) 4_757 .
O3 Ho N C51 82.9(3) . .
N Ho N C51 178.3(4) 4_757 .
Li Ho N C51 113.7(4) . .
Li Ho N C51 -37.1(3) 4_757 .
C51 N C1 C1 -178.4(5) . 4_757
Ho N C1 C1 0.4(6) . 4_757
O1 Si1 C11 C16 -27.0(4) . .
O2 Si1 C11 C16 -150.3(4) . .
C21 Si1 C11 C16 93.3(4) . .
Li Si1 C11 C16 2.6(4) 4_757 .
O1 Si1 C11 C12 157.5(3) . .
O2 Si1 C11 C12 34.2(4) . .
C21 Si1 C11 C12 -82.2(4) . .
Li Si1 C11 C12 -172.9(4) 4_757 .
C16 C11 C12 C13 0.4(7) . .
Si1 C11 C12 C13 176.1(4) . .
C11 C12 C13 C14 0.2(9) . .
C12 C13 C14 C15 -0.5(9) . .
C13 C14 C15 C16 0.1(9) . .
C12 C11 C16 C15 -0.7(7) . .
Si1 C11 C16 C15 -176.4(4) . .
C14 C15 C16 C11 0.5(8) . .
O1 Si1 C21 C22 158.3(4) . .
O2 Si1 C21 C22 -80.1(4) . .
C11 Si1 C21 C22 35.1(4) . .
Li Si1 C21 C22 140.4(4) 4_757 .
O1 Si1 C21 C26 -18.9(4) . .
O2 Si1 C21 C26 102.6(4) . .
C11 Si1 C21 C26 -142.2(4) . .
Li Si1 C21 C26 -36.9(4) 4_757 .
C26 C21 C22 C23 0.1(7) . .
Si1 C21 C22 C23 -177.4(4) . .
C21 C22 C23 C24 0.7(8) . .
C22 C23 C24 C25 -0.9(8) . .
C23 C24 C25 C26 0.3(8) . .
C24 C25 C26 C21 0.5(9) . .
C22 C21 C26 C25 -0.7(7) . .
Si1 C21 C26 C25 176.8(4) . .
O3 Si2 C31 C32 7.2(5) . .
O2 Si2 C31 C32 129.2(4) . .
C41 Si2 C31 C32 -116.3(4) . .
Li Si2 C31 C32 -26.3(5) . .
O3 Si2 C31 C36 -170.6(3) . .
O2 Si2 C31 C36 -48.6(4) . .
C41 Si2 C31 C36 65.9(4) . .
Li Si2 C31 C36 155.9(4) . .
C36 C31 C32 C33 -0.9(7) . .
Si2 C31 C32 C33 -178.7(4) . .
C31 C32 C33 C34 1.0(8) . .
C32 C33 C34 C35 -0.8(8) . .
C33 C34 C35 C36 0.6(8) . .
C34 C35 C36 C31 -0.4(8) . .
C32 C31 C36 C35 0.6(7) . .
Si2 C31 C36 C35 178.5(4) . .
O3 Si2 C41 C42 -113.1(4) . .
O2 Si2 C41 C42 125.8(4) . .
C31 Si2 C41 C42 10.0(4) . .
Li Si2 C41 C42 -105.6(4) . .
O3 Si2 C41 C46 71.2(4) . .
O2 Si2 C41 C46 -50.0(3) . .
C31 Si2 C41 C46 -165.8(3) . .
Li Si2 C41 C46 78.6(3) . .
C46 C41 C42 C43 -2.2(7) . .
Si2 C41 C42 C43 -178.1(4) . .
C41 C42 C43 C44 0.7(8) . .
C42 C43 C44 C45 1.7(8) . .
C43 C44 C45 C46 -2.4(7) . .
C44 C45 C46 C41 0.9(7) . .
C42 C41 C46 C45 1.4(6) . .
Si2 C41 C46 C45 177.5(3) . .
C1 N C51 C52 -89.1(5) . .
Ho N C51 C52 92.4(4) . .
C1 N C51 C56 86.0(5) . .
Ho N C51 C56 -92.5(4) . .
C56 C51 C52 C53 -1.0(6) . .
N C51 C52 C53 174.0(4) . .
C56 C51 C52 C57 -178.1(4) . .
N C51 C52 C57 -3.0(6) . .
C51 C52 C53 C54 0.2(7) . .
C57 C52 C53 C54 177.2(4) . .
C52 C53 C54 C55 1.3(7) . .
C53 C54 C55 C56 -2.0(7) . .
C54 C55 C56 C51 1.2(7) . .
C54 C55 C56 C60 -174.8(4) . .
C52 C51 C56 C55 0.4(6) . .
N C51 C56 C55 -174.7(4) . .
C52 C51 C56 C60 176.4(4) . .
N C51 C56 C60 1.3(6) . .
C53 C52 C57 C58 37.4(6) . .
C51 C52 C57 C58 -145.6(4) . .
C53 C52 C57 C59 -85.6(5) . .
C51 C52 C57 C59 91.4(5) . .
C55 C56 C60 C61 -42.7(6) . .
C51 C56 C60 C61 141.4(4) . .
C55 C56 C60 C62 80.6(5) . .
C51 C56 C60 C62 -95.3(5) . .
C74 O4 C71 C72 22.0(7) . .
Li O4 C71 C72 -146.0(5) . .
O4 C71 C72 C73 0.5(7) . .
C71 C72 C73 C74 -21.2(7) . .
C71 O4 C74 C73 -36.2(7) . .
Li O4 C74 C73 131.3(5) . .
C72 C73 C74 O4 34.7(7) . .
C74 O4 Li O1 36.9(9) . 4_757
C71 O4 Li O1 -157.4(6) . 4_757
C74 O4 Li O3 -152.5(6) . .
C71 O4 Li O3 13.2(9) . .
C74 O4 Li Ho 108(2) . .
C71 O4 Li Ho -87(2) . .
C74 O4 Li Si2 -134.6(5) . .
C71 O4 Li Si2 31.0(6) . .
C74 O4 Li Si1 25.1(6) . 4_757
C71 O4 Li Si1 -169.2(4) . 4_757
Si2 O3 Li O1 -146.9(2) . 4_757
Ho O3 Li O1 5.7(3) . 4_757
Si2 O3 Li O4 40.3(8) . .
Ho O3 Li O4 -167.1(6) . .
Si2 O3 Li Ho -152.6(3) . .
Ho O3 Li Si2 152.6(3) . .
Si2 O3 Li Si1 -137.1(3) . 4_757
Ho O3 Li Si1 15.5(4) . 4_757
O1 Ho Li O1 -117.9(2) . 4_757
O3 Ho Li O1 -34.2(3) 4_757 4_757
O3 Ho Li O1 -172.3(4) . 4_757
N Ho Li O1 137.2(2) . 4_757
N Ho Li O1 79.5(2) 4_757 4_757
Li Ho Li O1 -78.5(2) 4_757 4_757
O1 Ho Li O4 -79(2) 4_757 .
O1 Ho Li O4 163(2) . .
O3 Ho Li O4 -113(2) 4_757 .
O3 Ho Li O4 109(2) . .
N Ho Li O4 58(2) . .
N Ho Li O4 1(2) 4_757 .
Li Ho Li O4 -157(2) 4_757 .
O1 Ho Li O3 172.3(4) 4_757 .
O1 Ho Li O3 54.4(3) . .
O3 Ho Li O3 138.1(2) 4_757 .
N Ho Li O3 -50.5(4) . .
N Ho Li O3 -108.2(2) 4_757 .
Li Ho Li O3 93.8(2) 4_757 .
O1 Ho Li Si2 160.0(3) 4_757 .
O1 Ho Li Si2 42.15(17) . .
O3 Ho Li Si2 125.88(11) 4_757 .
O3 Ho Li Si2 -12.21(15) . .
N Ho Li Si2 -62.8(3) . .
N Ho Li Si2 -120.41(13) 4_757 .
Li Ho Li Si2 81.55(13) 4_757 .
O1 Ho Li Si1 6.68(15) 4_757 4_757
O1 Ho Li Si1 -111.22(12) . 4_757
O3 Ho Li Si1 -27.5(2) 4_757 4_757
O3 Ho Li Si1 -165.6(3) . 4_757
N Ho Li Si1 143.87(14) . 4_757
N Ho Li Si1 86.23(13) 4_757 4_757
Li Ho Li Si1 -71.82(12) 4_757 4_757
O3 Si2 Li O1 37.5(3) . 4_757
O2 Si2 Li O1 -24.9(5) . 4_757
C31 Si2 Li O1 124.4(4) . 4_757
C41 Si2 Li O1 -129.1(4) . 4_757
O3 Si2 Li O4 -149.8(6) . .
O2 Si2 Li O4 147.8(3) . .
C31 Si2 Li O4 -62.9(5) . .
C41 Si2 Li O4 43.7(4) . .
O2 Si2 Li O3 -62.4(4) . .
C31 Si2 Li O3 86.9(4) . .
C41 Si2 Li O3 -166.5(4) . .
O3 Si2 Li Ho 21.1(2) . .
O2 Si2 Li Ho -41.2(3) . .
C31 Si2 Li Ho 108.06(19) . .
C41 Si2 Li Ho -145.39(19) . .
O3 Si2 Li Si1 58.1(4) . 4_757
O2 Si2 Li Si1 -4.3(5) . 4_757
C31 Si2 Li Si1 145.0(4) . 4_757
C41 Si2 Li Si1 -108.5(4) . 4_757
